data_7203271
loop_
_publ_author_name
'Makha, Mohamed'
'Raston, Colin L.'
'Sobolev, Alexandre N.'
'Barbour, Leonard J.'
'Turner, Peter'

_publ_section_title
;
 Endo- versus?exo-cavity interplay of p-benzylcalix[4]arene with
 spheroidal molecules
;
_journal_issue 4
_journal_name_full CrystEngComm
_journal_page_first 306
_journal_paper_doi 10.1039/b600550k
_journal_volume 8
_journal_year 2006
_chemical_formula_moiety 'C56 H48 O4, C2 H12 B10'
_chemical_formula_sum 'C58 H60 B10 O4'
_chemical_formula_weight 929.16
_chemical_name_systematic
;
?
;
_space_group_IT_number 14
_symmetry_cell_setting monoclinic
_symmetry_space_group_name_Hall '-P 2yn'
_symmetry_space_group_name_H-M 'P 1 21/n 1'
_atom_sites_solution_hydrogens geom
_atom_sites_solution_primary direct
_atom_sites_solution_secondary difmap
_audit_creation_method SHELXL-97
_cell_angle_alpha 90.0
_cell_angle_beta 113.269(1)
_cell_angle_gamma 90.0
_cell_formula_units_Z 4
_cell_length_a 21.2568(4)
_cell_length_b 10.0977(3)
_cell_length_c 26.6014(9)
_cell_measurement_temperature 295(2)
_cell_volume 5245.4(3)
_computing_structure_refinement 'SHELXL-97 (Sheldrick, 1997)'
_computing_structure_solution 'SHELXS-97 (Sheldrick, 1990)'
_diffrn_ambient_temperature 295(2)
_diffrn_measured_fraction_theta_full 0.992
_diffrn_measured_fraction_theta_max 0.992
_diffrn_radiation_monochromator graphite
_diffrn_radiation_source 'fine-focus sealed tube'
_diffrn_radiation_type MoK\a
_diffrn_radiation_wavelength 0.71070
_diffrn_reflns_av_R_equivalents 0.1864
_diffrn_reflns_av_sigmaI/netI 0.2928
_diffrn_reflns_limit_h_max 25
_diffrn_reflns_limit_h_min -25
_diffrn_reflns_limit_k_max 12
_diffrn_reflns_limit_k_min -12
_diffrn_reflns_limit_l_max 32
_diffrn_reflns_limit_l_min -32
_diffrn_reflns_number 18437
_diffrn_reflns_theta_full 25.68
_diffrn_reflns_theta_max 25.68
_diffrn_reflns_theta_min 1.57
_exptl_absorpt_coefficient_mu 0.069
_exptl_absorpt_correction_T_max 0.9979
_exptl_absorpt_correction_T_min 0.9764
_exptl_crystal_density_diffrn 1.177
_exptl_crystal_density_meas ?
_exptl_crystal_density_method .
_exptl_crystal_F_000 1960
_exptl_crystal_size_max 0.35
_exptl_crystal_size_mid 0.12
_exptl_crystal_size_min 0.03
_refine_diff_density_max 0.259
_refine_diff_density_min -0.223
_refine_diff_density_rms 0.057
_refine_ls_extinction_coef 0.0018(2)
_refine_ls_extinction_expression Fc^*^=kFc[1+0.001xFc^2^\l^3^/sin(2\q)]^-1/4^
_refine_ls_extinction_method SHELXL
_refine_ls_goodness_of_fit_ref 0.958
_refine_ls_hydrogen_treatment mixed
_refine_ls_matrix_type full
_refine_ls_number_parameters 654
_refine_ls_number_reflns 9891
_refine_ls_number_restraints 0
_refine_ls_restrained_S_all 0.958
_refine_ls_R_factor_all 0.3208
_refine_ls_R_factor_gt 0.0787
_refine_ls_shift/su_max 0.001
_refine_ls_shift/su_mean 0.000
_refine_ls_structure_factor_coef Fsqd
_refine_ls_weighting_details 'calc w=1/[\s^2^(Fo^2^)+(0.0020P)^2^+0.0000P] where P=(Fo^2^+2Fc^2^)/3'
_refine_ls_weighting_scheme calc
_refine_ls_wR_factor_gt 0.1080
_refine_ls_wR_factor_ref 0.1499
_reflns_number_gt 2493
_reflns_number_total 9891
_reflns_threshold_expression >2sigma(I)
_cod_data_source_file b600550k.txt
_cod_data_source_block xm
_cod_depositor_comments
;
The following automatic conversions were performed:
'_symmetry_cell_setting' value 'Monoclinic' changed to 'monoclinic'
according to '/home/saulius/struct/CIF-dictionaries/cif_core.dic'
dictionary named 'cif_core.dic' version 2.4.1 from 2010-06-29.

Automatic conversion script
Id: cif_fix_enum 1527 2010-12-29 10:47:43Z saulius 
;
_cod_original_sg_symbol_H-M P2(1)/n
_cod_database_code 7203271

loop_
_symmetry_equiv_pos_as_xyz
'x, y, z'
'-x+1/2, y+1/2, -z+1/2'
'-x, -y, -z'
'x-1/2, -y-1/2, z-1/2'

loop_
_atom_site_label
_atom_site_type_symbol
_atom_site_fract_x
_atom_site_fract_y
_atom_site_fract_z
_atom_site_U_iso_or_equiv
_atom_site_adp_type
_atom_site_occupancy
_atom_site_symmetry_multiplicity
_atom_site_calc_flag
_atom_site_refinement_flags
_atom_site_disorder_assembly
_atom_site_disorder_group
O1 O 0.13939(17) 0.8716(2) -0.10151(15) 0.0741(10) Uani 1 1 d . . .
H1 H 0.1173 0.8061 -0.1168 0.111 Uiso 1 1 calc R . .
C11 C 0.2083(3) 0.8521(5) -0.0915(3) 0.0602(15) Uani 1 1 d . . .
C12 C 0.2556(3) 0.9202(4) -0.0478(3) 0.0634(15) Uani 1 1 d . . .
C13 C 0.3242(3) 0.9077(4) -0.0399(2) 0.0703(16) Uani 1 1 d . . .
H13 H 0.3574 0.9520 -0.0108 0.084 Uiso 1 1 calc R . .
C14 C 0.3445(3) 0.8309(5) -0.0744(3) 0.0661(15) Uani 1 1 d . . .
C15 C 0.2946(3) 0.7624(4) -0.1165(2) 0.0673(16) Uani 1 1 d . . .
H15 H 0.3075 0.7087 -0.1392 0.081 Uiso 1 1 calc R . .
C16 C 0.2261(3) 0.7719(4) -0.1256(2) 0.0605(15) Uani 1 1 d . . .
C50 C 0.4197(3) 0.8289(4) -0.0670(2) 0.0886(17) Uani 1 1 d . . .
H50A H 0.4488 0.8490 -0.0293 0.106 Uiso 1 1 calc R . .
H50B H 0.4315 0.7411 -0.0753 0.106 Uiso 1 1 calc R . .
C51 C 0.4323(2) 0.9304(6) -0.1048(3) 0.0756(17) Uani 1 1 d . . .
C52 C 0.4431(3) 1.0612(7) -0.0893(3) 0.107(2) Uani 1 1 d . . .
H52 H 0.4445 1.0877 -0.0554 0.129 Uiso 1 1 calc R . .
C53 C 0.4519(4) 1.1529(8) -0.1244(4) 0.149(4) Uani 1 1 d . . .
H53 H 0.4613 1.2404 -0.1130 0.178 Uiso 1 1 calc R . .
C54 C 0.4473(5) 1.1190(11) -0.1754(5) 0.162(5) Uani 1 1 d . . .
H54 H 0.4516 1.1824 -0.1992 0.195 Uiso 1 1 calc R . .
C55 C 0.4363(3) 0.9894(10) -0.1902(4) 0.140(3) Uani 1 1 d . . .
H55 H 0.4338 0.9638 -0.2245 0.167 Uiso 1 1 calc R . .
C56 C 0.4288(3) 0.8961(6) -0.1558(4) 0.107(2) Uani 1 1 d . . .
H56 H 0.4212 0.8083 -0.1671 0.128 Uiso 1 1 calc R . .
C1 C 0.2363(2) 1.0055(4) -0.0098(2) 0.0682(15) Uani 1 1 d . . .
H1A H 0.1918 1.0448 -0.0301 0.082 Uiso 1 1 calc R . .
H1B H 0.2692 1.0771 0.0036 0.082 Uiso 1 1 calc R . .
O2 O 0.11439(18) 0.8745(3) -0.01179(16) 0.0755(11) Uani 1 1 d . . .
H2 H 0.1241 0.8960 -0.0376 0.113 Uiso 1 1 calc R . .
C21 C 0.1736(3) 0.8630(5) 0.0349(3) 0.0662(16) Uani 1 1 d . . .
C22 C 0.1711(3) 0.7873(5) 0.0781(3) 0.0691(16) Uani 1 1 d . . .
C23 C 0.2282(4) 0.7865(4) 0.1265(3) 0.0773(17) Uani 1 1 d . . .
H23 H 0.2272 0.7377 0.1559 0.093 Uiso 1 1 calc R . .
C24 C 0.2879(3) 0.8570(5) 0.1330(3) 0.0746(17) Uani 1 1 d . . .
C25 C 0.2884(3) 0.9267(4) 0.0880(3) 0.0724(17) Uani 1 1 d . . .
H25 H 0.3279 0.9724 0.0916 0.087 Uiso 1 1 calc R . .
C26 C 0.2336(3) 0.9309(4) 0.0389(3) 0.0651(16) Uani 1 1 d . . .
C60 C 0.3478(3) 0.8609(5) 0.1880(3) 0.0939(18) Uani 1 1 d . . .
H60A H 0.3897 0.8436 0.1828 0.113 Uiso 1 1 calc R . .
H60B H 0.3423 0.7911 0.2110 0.113 Uiso 1 1 calc R . .
C61 C 0.3544(4) 0.9930(6) 0.2171(2) 0.0802(17) Uani 1 1 d . . .
C62 C 0.3000(3) 1.0507(7) 0.2211(3) 0.116(2) Uani 1 1 d . . .
H62 H 0.2576 1.0086 0.2070 0.139 Uiso 1 1 calc R . .
C63 C 0.3065(4) 1.1726(9) 0.2461(3) 0.146(3) Uani 1 1 d . . .
H63 H 0.2675 1.2133 0.2466 0.176 Uiso 1 1 calc R . .
C64 C 0.3670(6) 1.2346(8) 0.2696(3) 0.146(4) Uani 1 1 d . . .
H64 H 0.3704 1.3157 0.2871 0.175 Uiso 1 1 calc R . .
C65 C 0.4217(4) 1.1767(9) 0.2672(3) 0.140(3) Uani 1 1 d . . .
H65 H 0.4642 1.2182 0.2825 0.168 Uiso 1 1 calc R . .
C66 C 0.4159(4) 1.0561(8) 0.2423(3) 0.121(2) Uani 1 1 d . . .
H66 H 0.4552 1.0155 0.2424 0.145 Uiso 1 1 calc R . .
C2 C 0.1073(2) 0.7104(4) 0.07283(19) 0.0746(16) Uani 1 1 d . . .
H2A H 0.0672 0.7596 0.0494 0.090 Uiso 1 1 calc R . .
H2B H 0.1056 0.7034 0.1087 0.090 Uiso 1 1 calc R . .
O3 O 0.04397(16) 0.6504(3) -0.04252(14) 0.0746(10) Uani 1 1 d . . .
H3 H 0.0630 0.7201 -0.0292 0.112 Uiso 1 1 calc R . .
C31 C 0.0746(3) 0.5472(5) -0.0072(3) 0.0630(16) Uani 1 1 d . . .
C32 C 0.0727(3) 0.4234(5) -0.0288(3) 0.0612(16) Uani 1 1 d . . .
C33 C 0.1016(3) 0.3202(5) 0.0065(3) 0.0684(16) Uani 1 1 d . . .
H33 H 0.1018 0.2362 -0.0078 0.082 Uiso 1 1 calc R . .
C34 C 0.1307(3) 0.3373(5) 0.0634(3) 0.0640(16) Uani 1 1 d . . .
C35 C 0.1316(2) 0.4642(5) 0.0828(2) 0.0676(15) Uani 1 1 d . . .
H35 H 0.1516 0.4781 0.1204 0.081 Uiso 1 1 calc R . .
C36 C 0.1043(3) 0.5714(5) 0.0493(3) 0.0649(16) Uani 1 1 d . . .
C70 C 0.1602(2) 0.2226(4) 0.1014(2) 0.0779(16) Uani 1 1 d . . .
H70A H 0.1987 0.2538 0.1333 0.094 Uiso 1 1 calc R . .
H70B H 0.1773 0.1576 0.0831 0.094 Uiso 1 1 calc R . .
C71 C 0.1092(3) 0.1556(5) 0.1203(3) 0.0680(16) Uani 1 1 d . . .
C72 C 0.0660(3) 0.0588(5) 0.0902(2) 0.0871(19) Uani 1 1 d . . .
H72 H 0.0672 0.0328 0.0571 0.104 Uiso 1 1 calc R . .
C73 C 0.0207(3) -0.0008(5) 0.1081(3) 0.097(2) Uani 1 1 d . . .
H73 H -0.0081 -0.0666 0.0868 0.117 Uiso 1 1 calc R . .
C74 C 0.0169(3) 0.0338(6) 0.1564(4) 0.104(2) Uani 1 1 d . . .
H74 H -0.0133 -0.0089 0.1685 0.124 Uiso 1 1 calc R . .
C75 C 0.0584(4) 0.1322(7) 0.1865(3) 0.111(2) Uani 1 1 d . . .
H75 H 0.0560 0.1597 0.2191 0.134 Uiso 1 1 calc R . .
C76 C 0.1044(3) 0.1916(5) 0.1680(3) 0.0975(19) Uani 1 1 d . . .
H76 H 0.1330 0.2582 0.1890 0.117 Uiso 1 1 calc R . .
C3 C 0.0439(2) 0.3994(3) -0.0900(2) 0.0703(16) Uani 1 1 d . . .
H3A H 0.0057 0.4592 -0.1075 0.084 Uiso 1 1 calc R . .
H3B H 0.0264 0.3096 -0.0972 0.084 Uiso 1 1 calc R . .
O4 O 0.06562(17) 0.6481(3) -0.13592(14) 0.0759(10) Uani 1 1 d . . .
H4 H 0.0522 0.6421 -0.1110 0.114 Uiso 1 1 calc R . .
C41 C 0.1065(3) 0.5413(4) -0.13424(19) 0.0559(14) Uani 1 1 d . . .
C42 C 0.1581(3) 0.5596(4) -0.15384(19) 0.0575(14) Uani 1 1 d . . .
C43 C 0.1978(2) 0.4528(5) -0.15444(18) 0.0610(14) Uani 1 1 d . . .
H43 H 0.2326 0.4650 -0.1670 0.073 Uiso 1 1 calc R . .
C44 C 0.1884(3) 0.3281(4) -0.13725(19) 0.0618(14) Uani 1 1 d . . .
C45 C 0.1362(3) 0.3147(4) -0.11754(18) 0.0643(15) Uani 1 1 d . . .
H45 H 0.1285 0.2322 -0.1055 0.077 Uiso 1 1 calc R . .
C46 C 0.0966(2) 0.4193(5) -0.11572(19) 0.0582(14) Uani 1 1 d . . .
C80 C 0.2313(2) 0.2119(4) -0.1395(2) 0.0709(15) Uani 1 1 d . . .
H80A H 0.2759 0.2449 -0.1353 0.085 Uiso 1 1 calc R . .
H80B H 0.2380 0.1558 -0.1081 0.085 Uiso 1 1 calc R . .
C81 C 0.2044(4) 0.1275(5) -0.1896(3) 0.0654(16) Uani 1 1 d . . .
C82 C 0.2471(3) 0.0429(5) -0.2013(2) 0.0793(17) Uani 1 1 d . . .
H82 H 0.2936 0.0440 -0.1792 0.095 Uiso 1 1 calc R . .
C83 C 0.2237(5) -0.0426(6) -0.2442(4) 0.104(2) Uani 1 1 d . . .
H83 H 0.2540 -0.1010 -0.2501 0.124 Uiso 1 1 calc R . .
C84 C 0.1572(5) -0.0433(6) -0.2783(3) 0.110(3) Uani 1 1 d . . .
H84 H 0.1415 -0.1007 -0.3081 0.133 Uiso 1 1 calc R . .
C85 C 0.1129(3) 0.0405(7) -0.2690(3) 0.122(2) Uani 1 1 d . . .
H85 H 0.0668 0.0413 -0.2923 0.147 Uiso 1 1 calc R . .
C86 C 0.1375(4) 0.1248(5) -0.2243(3) 0.100(2) Uani 1 1 d . . .
H86 H 0.1070 0.1814 -0.2178 0.119 Uiso 1 1 calc R . .
C4 C 0.1730(2) 0.6938(4) -0.17220(19) 0.0676(15) Uani 1 1 d . . .
H4A H 0.1309 0.7445 -0.1872 0.081 Uiso 1 1 calc R . .
H4B H 0.1896 0.6815 -0.2010 0.081 Uiso 1 1 calc R . .
C1E C 0.2863(3) 0.4613(6) 0.0460(4) 0.128(2) Uani 1 1 d . . .
H1E H 0.2306 0.4654 0.0346 0.154 Uiso 1 1 calc R . .
C2E C 0.3326(4) 0.5906(5) 0.0660(4) 0.118(2) Uani 1 1 d . . .
H2E H 0.3086 0.6856 0.0683 0.141 Uiso 1 1 calc R . .
B3E B 0.3370(5) 0.4729(7) 0.1120(4) 0.116(3) Uani 1 1 d . . .
H3E H 0.3187 0.4835 0.1451 0.139 Uiso 1 1 calc R . .
B4E B 0.3273(4) 0.3261(5) 0.0767(3) 0.097(2) Uani 1 1 d . . .
H4E H 0.3017 0.2396 0.0853 0.117 Uiso 1 1 calc R . .
B5E B 0.3189(4) 0.3631(6) 0.0099(3) 0.114(3) Uani 1 1 d . . .
H5E H 0.2887 0.3006 -0.0253 0.137 Uiso 1 1 calc R . .
B6E B 0.3207(4) 0.5323(7) 0.0054(3) 0.089(2) Uani 1 1 d . . .
H6E H 0.2899 0.5839 -0.0329 0.106 Uiso 1 1 calc R . .
B7E B 0.3996(4) 0.5899(7) 0.0469(4) 0.118(3) Uani 1 1 d . . .
H7E H 0.4227 0.6778 0.0367 0.142 Uiso 1 1 calc R . .
B8E B 0.4103(4) 0.5565(6) 0.1134(4) 0.112(3) Uani 1 1 d . . .
H8E H 0.4400 0.6236 0.1469 0.135 Uiso 1 1 calc R . .
B9E B 0.4092(4) 0.3852(6) 0.1205(3) 0.103(2) Uani 1 1 d . . .
H9E H 0.4396 0.3362 0.1596 0.124 Uiso 1 1 calc R . .
B10E B 0.3983(4) 0.3119(6) 0.0596(3) 0.101(2) Uani 1 1 d . . .
H10E H 0.4211 0.2148 0.0583 0.121 Uiso 1 1 calc R . .
B11E B 0.3916(5) 0.4435(8) 0.0116(4) 0.135(3) Uani 1 1 d . . .
H11E H 0.4094 0.4331 -0.0218 0.163 Uiso 1 1 calc R . .
B12E B 0.4476(4) 0.4571(6) 0.0816(4) 0.100(2) Uani 1 1 d . . .
H12E H 0.5036 0.4555 0.0946 0.120 Uiso 1 1 calc R . .

loop_
_atom_site_aniso_label
_atom_site_aniso_U_11
_atom_site_aniso_U_22
_atom_site_aniso_U_33
_atom_site_aniso_U_23
_atom_site_aniso_U_13
_atom_site_aniso_U_12
O1 0.066(3) 0.072(2) 0.085(3) 0.0049(19) 0.031(3) -0.0003(18)
C11 0.048(4) 0.056(3) 0.075(5) 0.007(3) 0.024(4) 0.001(3)
C12 0.072(5) 0.048(3) 0.077(5) 0.005(3) 0.036(4) 0.001(3)
C13 0.070(5) 0.067(3) 0.068(5) 0.006(3) 0.020(4) -0.005(3)
C14 0.061(5) 0.064(3) 0.074(5) 0.016(3) 0.028(4) 0.002(3)
C15 0.075(5) 0.065(3) 0.066(5) 0.005(3) 0.033(4) 0.000(3)
C16 0.070(5) 0.055(3) 0.069(5) 0.011(3) 0.041(4) 0.002(3)
C50 0.057(5) 0.099(4) 0.102(5) 0.011(3) 0.024(4) 0.004(3)
C51 0.040(4) 0.087(5) 0.096(6) 0.013(4) 0.023(4) 0.000(3)
C52 0.085(5) 0.102(5) 0.108(6) -0.011(5) 0.009(4) -0.030(4)
C53 0.105(6) 0.128(6) 0.173(10) 0.050(8) 0.013(7) -0.046(4)
C54 0.090(6) 0.214(10) 0.175(11) 0.107(11) 0.042(8) -0.007(7)
C55 0.095(6) 0.218(8) 0.124(8) 0.056(8) 0.063(6) 0.010(6)
C56 0.086(5) 0.132(6) 0.115(7) -0.001(5) 0.055(5) 0.004(4)
C1 0.074(4) 0.057(3) 0.077(5) 0.005(3) 0.034(4) -0.004(3)
O2 0.084(3) 0.081(2) 0.072(3) 0.005(2) 0.041(3) 0.004(2)
C21 0.077(6) 0.054(3) 0.064(5) -0.004(3) 0.023(4) 0.008(3)
C22 0.078(6) 0.062(3) 0.074(5) -0.007(4) 0.037(5) 0.002(3)
C23 0.091(6) 0.072(4) 0.076(6) 0.001(4) 0.040(5) 0.007(4)
C24 0.073(5) 0.065(4) 0.080(6) -0.003(4) 0.023(5) 0.012(4)
C25 0.082(5) 0.060(3) 0.077(6) -0.005(4) 0.034(5) -0.002(3)
C26 0.064(5) 0.050(3) 0.080(6) -0.010(3) 0.027(4) -0.007(3)
C60 0.083(5) 0.103(4) 0.094(6) 0.005(4) 0.033(5) 0.009(4)
C61 0.074(5) 0.097(5) 0.064(5) -0.008(4) 0.022(4) -0.004(4)
C62 0.081(6) 0.156(6) 0.112(6) -0.071(5) 0.038(5) -0.014(5)
C63 0.103(7) 0.208(9) 0.098(7) -0.068(6) 0.006(6) 0.026(6)
C64 0.193(12) 0.132(6) 0.084(7) -0.023(5) 0.025(8) 0.014(8)
C65 0.136(9) 0.142(7) 0.141(8) -0.060(6) 0.055(7) -0.064(6)
C66 0.088(7) 0.156(7) 0.124(7) -0.029(5) 0.047(5) -0.020(5)
C2 0.087(5) 0.075(3) 0.080(5) -0.008(3) 0.052(4) -0.006(3)
O3 0.070(3) 0.074(2) 0.088(3) -0.003(2) 0.041(2) -0.0044(19)
C31 0.054(4) 0.062(4) 0.086(6) 0.014(4) 0.043(4) 0.001(3)
C32 0.064(4) 0.059(4) 0.076(5) -0.006(4) 0.044(4) -0.013(3)
C33 0.071(4) 0.066(4) 0.088(6) -0.005(4) 0.053(4) -0.011(3)
C34 0.061(4) 0.059(4) 0.082(5) 0.008(4) 0.040(4) 0.001(3)
C35 0.072(4) 0.079(4) 0.068(5) -0.009(4) 0.045(4) -0.010(3)
C36 0.065(4) 0.064(4) 0.080(5) 0.000(4) 0.044(4) -0.004(3)
C70 0.074(4) 0.089(4) 0.083(5) -0.001(3) 0.045(4) 0.001(3)
C71 0.070(5) 0.070(4) 0.072(5) 0.011(3) 0.037(4) 0.011(3)
C72 0.112(6) 0.062(4) 0.095(5) -0.013(4) 0.049(5) -0.013(3)
C73 0.097(6) 0.059(4) 0.131(7) 0.017(4) 0.041(5) -0.007(3)
C74 0.074(5) 0.102(5) 0.134(8) 0.049(5) 0.041(6) 0.006(4)
C75 0.103(6) 0.163(6) 0.087(6) 0.011(5) 0.057(5) -0.009(5)
C76 0.086(5) 0.122(4) 0.086(6) -0.010(4) 0.036(5) -0.024(4)
C3 0.072(4) 0.057(3) 0.081(5) -0.005(3) 0.030(4) -0.014(2)
O4 0.074(3) 0.076(2) 0.086(3) 0.0016(19) 0.040(2) 0.0098(18)
C41 0.054(4) 0.056(3) 0.059(4) -0.005(3) 0.025(3) 0.000(3)
C42 0.067(4) 0.050(3) 0.054(4) -0.002(3) 0.022(3) -0.002(3)
C43 0.063(4) 0.069(3) 0.058(4) -0.004(3) 0.032(3) -0.007(3)
C44 0.069(4) 0.061(3) 0.053(4) -0.005(3) 0.022(3) 0.001(3)
C45 0.075(4) 0.062(3) 0.060(4) 0.000(3) 0.030(4) -0.005(3)
C46 0.060(4) 0.061(3) 0.064(4) -0.005(3) 0.035(3) -0.007(3)
C80 0.064(4) 0.077(3) 0.068(5) -0.003(3) 0.023(3) 0.007(3)
C81 0.066(5) 0.071(4) 0.056(5) 0.002(3) 0.020(4) 0.007(4)
C82 0.090(5) 0.089(4) 0.067(5) -0.003(3) 0.040(4) 0.015(4)
C83 0.141(8) 0.094(5) 0.095(7) 0.003(5) 0.068(6) 0.022(5)
C84 0.168(9) 0.092(5) 0.075(6) -0.022(4) 0.051(6) -0.013(6)
C85 0.097(6) 0.150(6) 0.098(7) -0.038(5) 0.014(5) 0.002(5)
C86 0.106(7) 0.102(4) 0.084(6) -0.024(4) 0.029(5) 0.010(4)
C4 0.071(4) 0.072(3) 0.064(4) -0.001(3) 0.031(4) -0.008(3)
C1E 0.073(5) 0.135(6) 0.172(9) -0.009(6) 0.044(6) -0.013(5)
C2E 0.113(7) 0.071(4) 0.169(9) -0.005(5) 0.056(7) 0.010(4)
B3E 0.118(8) 0.130(7) 0.108(9) -0.012(6) 0.055(7) -0.011(6)
B4E 0.093(7) 0.060(4) 0.139(8) -0.008(5) 0.045(6) -0.003(4)
B5E 0.155(9) 0.093(5) 0.084(7) -0.021(5) 0.036(7) -0.016(5)
B6E 0.096(7) 0.113(6) 0.048(6) 0.038(5) 0.020(5) 0.024(5)
B7E 0.100(8) 0.100(6) 0.133(9) 0.043(6) 0.022(7) -0.024(5)
B8E 0.088(7) 0.093(5) 0.136(9) -0.025(5) 0.023(7) -0.016(5)
B9E 0.093(7) 0.099(5) 0.101(8) 0.016(5) 0.020(6) 0.003(5)
B10E 0.096(7) 0.088(5) 0.119(8) -0.008(5) 0.042(6) 0.022(5)
B11E 0.180(10) 0.136(7) 0.130(10) -0.029(7) 0.103(9) -0.042(7)
B12E 0.068(6) 0.122(6) 0.117(8) 0.018(6) 0.044(6) 0.007(5)

loop_
_atom_type_symbol
_atom_type_description
_atom_type_scat_dispersion_real
_atom_type_scat_dispersion_imag
_atom_type_scat_source
C C 0.0033 0.0016 'International Tables Vol C Tables 4.2.6.8 and 6.1.1.4'
H H 0.0000 0.0000 'International Tables Vol C Tables 4.2.6.8 and 6.1.1.4'
O O 0.0106 0.0060 'International Tables Vol C Tables 4.2.6.8 and 6.1.1.4'
B B 0.0013 0.0007 'International Tables Vol C Tables 4.2.6.8 and 6.1.1.4'

loop_
_geom_angle_atom_site_label_1
_geom_angle_atom_site_label_2
_geom_angle_atom_site_label_3
_geom_angle
_geom_angle_site_symmetry_1
_geom_angle_site_symmetry_3
_geom_angle_publ_flag
C16 C11 C12 123.4(5) . . ?
C16 C11 O1 119.9(6) . . ?
C12 C11 O1 116.7(5) . . ?
C11 C12 C13 116.8(5) . . ?
C11 C12 C1 123.4(6) . . ?
C13 C12 C1 119.8(6) . . ?
C14 C13 C12 121.8(5) . . ?
C15 C14 C13 118.3(5) . . ?
C15 C14 C50 121.5(5) . . ?
C13 C14 C50 120.1(6) . . ?
C16 C15 C14 121.5(5) . . ?
C11 C16 C15 118.1(5) . . ?
C11 C16 C4 122.3(5) . . ?
C15 C16 C4 119.6(5) . . ?
C51 C50 C14 110.6(4) . . ?
C56 C51 C52 118.3(6) . . ?
C56 C51 C50 121.6(6) . . ?
C52 C51 C50 119.9(7) . . ?
C51 C52 C53 119.5(7) . . ?
C54 C53 C52 122.0(10) . . ?
C55 C54 C53 117.8(11) . . ?
C54 C55 C56 121.5(10) . . ?
C55 C56 C51 120.9(7) . . ?
C12 C1 C26 113.7(3) . . ?
O2 C21 C22 117.9(6) . . ?
O2 C21 C26 120.2(6) . . ?
C22 C21 C26 121.8(6) . . ?
C23 C22 C21 117.9(6) . . ?
C23 C22 C2 120.4(6) . . ?
C21 C22 C2 121.7(6) . . ?
C22 C23 C24 122.0(6) . . ?
C25 C24 C23 117.7(6) . . ?
C25 C24 C60 121.9(6) . . ?
C23 C24 C60 120.4(6) . . ?
C26 C25 C24 123.1(6) . . ?
C25 C26 C21 117.4(6) . . ?
C25 C26 C1 121.8(5) . . ?
C21 C26 C1 120.8(6) . . ?
C24 C60 C61 112.8(5) . . ?
C62 C61 C66 116.6(6) . . ?
C62 C61 C60 121.0(7) . . ?
C66 C61 C60 122.4(7) . . ?
C61 C62 C63 120.1(6) . . ?
C64 C63 C62 122.5(8) . . ?
C65 C64 C63 118.0(10) . . ?
C64 C65 C66 120.2(9) . . ?
C61 C66 C65 122.5(7) . . ?
C22 C2 C36 113.4(3) . . ?
C32 C31 O3 118.3(6) . . ?
C32 C31 C36 122.3(5) . . ?
O3 C31 C36 119.3(5) . . ?
C31 C32 C33 118.3(6) . . ?
C31 C32 C3 121.9(6) . . ?
C33 C32 C3 119.7(5) . . ?
C32 C33 C34 122.1(5) . . ?
C35 C34 C33 117.0(5) . . ?
C35 C34 C70 121.6(6) . . ?
C33 C34 C70 121.4(5) . . ?
C36 C35 C34 123.3(5) . . ?
C35 C36 C31 116.9(5) . . ?
C35 C36 C2 121.3(6) . . ?
C31 C36 C2 121.8(5) . . ?
C34 C70 C71 113.8(4) . . ?
C76 C71 C72 117.2(5) . . ?
C76 C71 C70 120.9(6) . . ?
C72 C71 C70 121.9(6) . . ?
C71 C72 C73 121.0(5) . . ?
C74 C73 C72 121.8(7) . . ?
C75 C74 C73 118.4(7) . . ?
C74 C75 C76 119.4(6) . . ?
C71 C76 C75 122.3(6) . . ?
C32 C3 C46 113.6(4) . . ?
C46 C41 O4 122.0(5) . . ?
C46 C41 C42 120.4(4) . . ?
O4 C41 C42 117.6(4) . . ?
C43 C42 C41 118.4(4) . . ?
C43 C42 C4 119.4(5) . . ?
C41 C42 C4 122.2(4) . . ?
C42 C43 C44 122.8(4) . . ?
C43 C44 C45 116.7(4) . . ?
C43 C44 C80 122.0(5) . . ?
C45 C44 C80 121.3(4) . . ?
C46 C45 C44 121.8(4) . . ?
C45 C46 C41 119.8(4) . . ?
C45 C46 C3 118.8(4) . . ?
C41 C46 C3 121.2(4) . . ?
C81 C80 C44 117.2(4) . . ?
C86 C81 C82 116.4(6) . . ?
C86 C81 C80 123.1(6) . . ?
C82 C81 C80 120.4(6) . . ?
C83 C82 C81 122.2(6) . . ?
C84 C83 C82 120.5(7) . . ?
C83 C84 C85 119.6(8) . . ?
C84 C85 C86 119.0(7) . . ?
C81 C86 C85 122.3(6) . . ?
C42 C4 C16 112.4(4) . . ?
C2E C1E B4E 112.1(6) . . ?
C2E C1E B3E 62.1(4) . . ?
B4E C1E B3E 62.7(5) . . ?
C2E C1E B6E 59.8(4) . . ?
B4E C1E B6E 113.0(5) . . ?
B3E C1E B6E 112.4(5) . . ?
C2E C1E B5E 109.1(5) . . ?
B4E C1E B5E 63.0(4) . . ?
B3E C1E B5E 113.4(6) . . ?
B6E C1E B5E 60.7(4) . . ?
C1E C2E B6E 62.8(4) . . ?
C1E C2E B8E 112.2(5) . . ?
B6E C2E B8E 113.0(5) . . ?
C1E C2E B3E 60.9(4) . . ?
B6E C2E B3E 113.8(5) . . ?
B8E C2E B3E 63.3(5) . . ?
C1E C2E B7E 112.3(5) . . ?
B6E C2E B7E 61.7(5) . . ?
B8E C2E B7E 61.7(4) . . ?
B3E C2E B7E 113.8(5) . . ?
C1E B3E C2E 57.0(4) . . ?
C1E B3E B9E 106.2(5) . . ?
C2E B3E B9E 104.7(5) . . ?
C1E B3E B4E 58.4(4) . . ?
C2E B3E B4E 104.6(6) . . ?
B9E B3E B4E 62.3(4) . . ?
C1E B3E B8E 104.9(6) . . ?
C2E B3E B8E 58.0(4) . . ?
B9E B3E B8E 60.3(4) . . ?
B4E B3E B8E 109.9(5) . . ?
C1E B4E B3E 59.0(4) . . ?
C1E B4E B10E 106.3(5) . . ?
B3E B4E B10E 106.4(5) . . ?
C1E B4E B5E 60.1(4) . . ?
B3E B4E B5E 108.1(5) . . ?
B10E B4E B5E 60.4(4) . . ?
C1E B4E B9E 103.7(4) . . ?
B3E B4E B9E 58.4(4) . . ?
B10E B4E B9E 58.2(4) . . ?
B5E B4E B9E 105.9(5) . . ?
C1E B5E B6E 59.0(4) . . ?
C1E B5E B11E 105.6(5) . . ?
B6E B5E B11E 59.3(4) . . ?
C1E B5E B4E 56.9(4) . . ?
B6E B5E B4E 106.6(5) . . ?
B11E B5E B4E 109.9(6) . . ?
C1E B5E B10E 103.3(6) . . ?
B6E B5E B10E 107.7(5) . . ?
B11E B5E B10E 62.4(5) . . ?
B4E B5E B10E 59.6(4) . . ?
C2E B6E C1E 57.3(4) . . ?
C2E B6E B11E 107.8(5) . . ?
C1E B6E B11E 107.7(5) . . ?
C2E B6E B7E 60.6(4) . . ?
C1E B6E B7E 107.1(5) . . ?
B11E B6E B7E 60.7(4) . . ?
C2E B6E B5E 106.8(5) . . ?
C1E B6E B5E 60.3(4) . . ?
B11E B6E B5E 60.7(4) . . ?
B7E B6E B5E 109.7(5) . . ?
C2E B7E B6E 57.7(4) . . ?
C2E B7E B12E 103.6(5) . . ?
B6E B7E B12E 107.8(5) . . ?
C2E B7E B8E 58.6(4) . . ?
B6E B7E B8E 107.1(5) . . ?
B12E B7E B8E 59.2(4) . . ?
C2E B7E B11E 104.7(5) . . ?
B6E B7E B11E 59.6(5) . . ?
B12E B7E B11E 62.1(4) . . ?
B8E B7E B11E 109.6(5) . . ?
C2E B8E B12E 105.3(6) . . ?
C2E B8E B7E 59.7(5) . . ?
B12E B8E B7E 60.2(5) . . ?
C2E B8E B9E 103.6(5) . . ?
B12E B8E B9E 59.8(4) . . ?
B7E B8E B9E 107.7(5) . . ?
C2E B8E B3E 58.7(4) . . ?
B12E B8E B3E 106.9(5) . . ?
B7E B8E B3E 108.4(6) . . ?
B9E B8E B3E 58.4(4) . . ?
B3E B9E B10E 108.6(6) . . ?
B3E B9E B12E 108.5(5) . . ?
B10E B9E B12E 61.9(4) . . ?
B3E B9E B8E 61.3(4) . . ?
B10E B9E B8E 109.2(5) . . ?
B12E B9E B8E 58.8(4) . . ?
B3E B9E B4E 59.3(4) . . ?
B10E B9E B4E 60.1(4) . . ?
B12E B9E B4E 108.9(6) . . ?
B8E B9E B4E 108.3(5) . . ?
B9E B10E B4E 61.6(4) . . ?
B9E B10E B5E 108.3(5) . . ?
B4E B10E B5E 60.0(4) . . ?
B9E B10E B12E 59.1(4) . . ?
B4E B10E B12E 107.8(4) . . ?
B5E B10E B12E 105.8(5) . . ?
B9E B10E B11E 107.1(5) . . ?
B4E B10E B11E 106.7(5) . . ?
B5E B10E B11E 57.9(4) . . ?
B12E B10E B11E 59.6(4) . . ?
B6E B11E B7E 59.7(4) . . ?
B6E B11E B5E 59.9(5) . . ?
B7E B11E B5E 108.2(6) . . ?
B6E B11E B12E 105.2(5) . . ?
B7E B11E B12E 58.7(4) . . ?
B5E B11E B12E 106.7(5) . . ?
B6E B11E B10E 106.0(5) . . ?
B7E B11E B10E 106.4(6) . . ?
B5E B11E B10E 59.7(4) . . ?
B12E B11E B10E 59.0(4) . . ?
B8E B12E B9E 61.4(4) . . ?
B8E B12E B7E 60.6(4) . . ?
B9E B12E B7E 109.3(5) . . ?
B8E B12E B10E 108.9(5) . . ?
B9E B12E B10E 59.0(4) . . ?
B7E B12E B10E 108.8(6) . . ?
B8E B12E B11E 108.4(6) . . ?
B9E B12E B11E 108.5(5) . . ?
B7E B12E B11E 59.1(4) . . ?
B10E B12E B11E 61.5(4) . . ?

loop_
_geom_bond_atom_site_label_1
_geom_bond_atom_site_label_2
_geom_bond_distance
_geom_bond_site_symmetry_2
_geom_bond_publ_flag
O1 C11 1.396(5) . ?
C11 C16 1.373(5) . ?
C11 C12 1.383(6) . ?
C12 C13 1.395(6) . ?
C12 C1 1.505(5) . ?
C13 C14 1.393(5) . ?
C14 C15 1.386(6) . ?
C14 C50 1.533(6) . ?
C15 C16 1.382(5) . ?
C16 C4 1.526(6) . ?
C50 C51 1.530(6) . ?
C51 C56 1.375(7) . ?
C51 C52 1.376(6) . ?
C52 C53 1.380(8) . ?
C53 C54 1.364(10) . ?
C54 C55 1.360(9) . ?
C55 C56 1.366(7) . ?
C1 C26 1.519(6) . ?
O2 C21 1.380(5) . ?
C21 C22 1.398(6) . ?
C21 C26 1.415(6) . ?
C22 C23 1.377(6) . ?
C22 C2 1.522(6) . ?
C23 C24 1.405(6) . ?
C24 C25 1.392(6) . ?
C24 C60 1.514(7) . ?
C25 C26 1.364(6) . ?
C60 C61 1.520(6) . ?
C61 C62 1.336(6) . ?
C61 C66 1.369(7) . ?
C62 C63 1.379(7) . ?
C63 C64 1.343(8) . ?
C64 C65 1.326(8) . ?
C65 C66 1.369(7) . ?
C2 C36 1.529(5) . ?
O3 C31 1.381(5) . ?
C31 C32 1.370(6) . ?
C31 C36 1.403(6) . ?
C32 C33 1.376(6) . ?
C32 C3 1.515(6) . ?
C33 C34 1.399(6) . ?
C34 C35 1.379(5) . ?
C34 C70 1.503(5) . ?
C35 C36 1.375(6) . ?
C70 C71 1.521(5) . ?
C71 C76 1.363(6) . ?
C71 C72 1.363(6) . ?
C72 C73 1.369(6) . ?
C73 C74 1.364(7) . ?
C74 C75 1.359(7) . ?
C75 C76 1.392(6) . ?
C3 C46 1.540(5) . ?
O4 C41 1.375(4) . ?
C41 C46 1.373(5) . ?
C41 C42 1.400(5) . ?
C42 C43 1.374(5) . ?
C42 C4 1.516(4) . ?
C43 C44 1.381(4) . ?
C44 C45 1.409(5) . ?
C44 C80 1.501(5) . ?
C45 C46 1.364(5) . ?
C80 C81 1.494(6) . ?
C81 C86 1.356(7) . ?
C81 C82 1.368(6) . ?
C82 C83 1.359(7) . ?
C83 C84 1.346(7) . ?
C84 C85 1.359(7) . ?
C85 C86 1.385(7) . ?
C1E C2E 1.595(7) . ?
C1E B4E 1.651(8) . ?
C1E B3E 1.661(10) . ?
C1E B6E 1.685(9) . ?
C1E B5E 1.708(9) . ?
C2E B6E 1.638(9) . ?
C2E B8E 1.669(9) . ?
C2E B3E 1.681(9) . ?
C2E B7E 1.689(9) . ?
B3E B9E 1.707(9) . ?
B3E B4E 1.722(9) . ?
B3E B8E 1.758(10) . ?
B4E B10E 1.747(8) . ?
B4E B5E 1.755(9) . ?
B4E B9E 1.773(9) . ?
B5E B6E 1.715(9) . ?
B5E B11E 1.729(10) . ?
B5E B10E 1.761(10) . ?
B6E B11E 1.705(10) . ?
B6E B7E 1.706(10) . ?
B7E B12E 1.716(9) . ?
B7E B8E 1.723(11) . ?
B7E B11E 1.723(9) . ?
B8E B12E 1.697(9) . ?
B8E B9E 1.741(8) . ?
B9E B10E 1.713(9) . ?
B9E B12E 1.714(8) . ?
B10E B12E 1.763(9) . ?
B10E B11E 1.808(10) . ?
B11E B12E 1.775(10) . ?

loop_
_geom_hbond_atom_site_label_D
_geom_hbond_atom_site_label_H
_geom_hbond_atom_site_label_A
_geom_hbond_distance_DH
_geom_hbond_distance_HA
_geom_hbond_distance_DA
_geom_hbond_angle_DHA
_geom_hbond_site_symmetry_A
O1 H1 O4 0.82 1.89 2.693(4) 166.5 .
O2 H2 O1 0.82 1.87 2.642(5) 156.6 .
O3 H3 O2 0.82 1.85 2.658(4) 166.3 .
O4 H4 O3 0.82 1.90 2.700(4) 164.7 .

loop_
_geom_torsion_atom_site_label_1
_geom_torsion_atom_site_label_2
_geom_torsion_atom_site_label_3
_geom_torsion_atom_site_label_4
_geom_torsion
_geom_torsion_site_symmetry_1
_geom_torsion_site_symmetry_2
_geom_torsion_site_symmetry_3
_geom_torsion_site_symmetry_4
_geom_torsion_publ_flag
C16 C11 C12 C13 1.9(7) . . . . ?
O1 C11 C12 C13 -175.9(3) . . . . ?
C16 C11 C12 C1 -178.6(4) . . . . ?
O1 C11 C12 C1 3.6(7) . . . . ?
C11 C12 C13 C14 0.2(6) . . . . ?
C1 C12 C13 C14 -179.4(4) . . . . ?
C12 C13 C14 C15 -1.9(7) . . . . ?
C12 C13 C14 C50 175.0(4) . . . . ?
C13 C14 C15 C16 1.7(7) . . . . ?
C50 C14 C15 C16 -175.2(4) . . . . ?
C12 C11 C16 C15 -2.1(7) . . . . ?
O1 C11 C16 C15 175.7(4) . . . . ?
C12 C11 C16 C4 177.6(4) . . . . ?
O1 C11 C16 C4 -4.6(6) . . . . ?
C14 C15 C16 C11 0.2(6) . . . . ?
C14 C15 C16 C4 -179.5(4) . . . . ?
C15 C14 C50 C51 82.5(6) . . . . ?
C13 C14 C50 C51 -94.4(6) . . . . ?
C14 C50 C51 C56 -93.3(6) . . . . ?
C14 C50 C51 C52 82.4(6) . . . . ?
C56 C51 C52 C53 -1.8(8) . . . . ?
C50 C51 C52 C53 -177.6(6) . . . . ?
C51 C52 C53 C54 2.9(12) . . . . ?
C52 C53 C54 C55 -2.5(15) . . . . ?
C53 C54 C55 C56 1.1(14) . . . . ?
C54 C55 C56 C51 -0.1(11) . . . . ?
C52 C51 C56 C55 0.4(9) . . . . ?
C50 C51 C56 C55 176.2(5) . . . . ?
C11 C12 C1 C26 89.3(6) . . . . ?
C13 C12 C1 C26 -91.2(5) . . . . ?
O2 C21 C22 C23 -173.8(4) . . . . ?
C26 C21 C22 C23 3.6(7) . . . . ?
O2 C21 C22 C2 4.8(6) . . . . ?
C26 C21 C22 C2 -177.8(4) . . . . ?
C21 C22 C23 C24 -0.9(7) . . . . ?
C2 C22 C23 C24 -179.6(4) . . . . ?
C22 C23 C24 C25 -1.4(7) . . . . ?
C22 C23 C24 C60 175.9(4) . . . . ?
C23 C24 C25 C26 1.1(7) . . . . ?
C60 C24 C25 C26 -176.1(5) . . . . ?
C24 C25 C26 C21 1.4(7) . . . . ?
C24 C25 C26 C1 -178.7(4) . . . . ?
O2 C21 C26 C25 173.5(4) . . . . ?
C22 C21 C26 C25 -3.9(7) . . . . ?
O2 C21 C26 C1 -6.4(6) . . . . ?
C22 C21 C26 C1 176.3(4) . . . . ?
C12 C1 C26 C25 94.3(6) . . . . ?
C12 C1 C26 C21 -85.8(6) . . . . ?
C25 C24 C60 C61 72.0(6) . . . . ?
C23 C24 C60 C61 -105.2(5) . . . . ?
C24 C60 C61 C62 47.4(7) . . . . ?
C24 C60 C61 C66 -135.3(6) . . . . ?
C66 C61 C62 C63 4.6(9) . . . . ?
C60 C61 C62 C63 -177.9(6) . . . . ?
C61 C62 C63 C64 -3.5(11) . . . . ?
C62 C63 C64 C65 1.7(14) . . . . ?
C63 C64 C65 C66 -1.3(14) . . . . ?
C62 C61 C66 C65 -4.4(10) . . . . ?
C60 C61 C66 C65 178.2(6) . . . . ?
C64 C65 C66 C61 2.8(12) . . . . ?
C23 C22 C2 C36 -94.0(6) . . . . ?
C21 C22 C2 C36 87.5(6) . . . . ?
O3 C31 C32 C33 -178.3(4) . . . . ?
C36 C31 C32 C33 -0.7(7) . . . . ?
O3 C31 C32 C3 5.7(6) . . . . ?
C36 C31 C32 C3 -176.7(4) . . . . ?
C31 C32 C33 C34 2.0(7) . . . . ?
C3 C32 C33 C34 178.1(4) . . . . ?
C32 C33 C34 C35 -2.3(7) . . . . ?
C32 C33 C34 C70 178.1(4) . . . . ?
C33 C34 C35 C36 1.4(6) . . . . ?
C70 C34 C35 C36 -179.1(4) . . . . ?
C34 C35 C36 C31 -0.2(6) . . . . ?
C34 C35 C36 C2 -179.3(4) . . . . ?
C32 C31 C36 C35 -0.2(7) . . . . ?
O3 C31 C36 C35 177.4(3) . . . . ?
C32 C31 C36 C2 178.9(4) . . . . ?
O3 C31 C36 C2 -3.5(7) . . . . ?
C22 C2 C36 C35 90.2(6) . . . . ?
C22 C2 C36 C31 -88.9(6) . . . . ?
C35 C34 C70 C71 88.9(5) . . . . ?
C33 C34 C70 C71 -91.6(6) . . . . ?
C34 C70 C71 C76 -93.7(6) . . . . ?
C34 C70 C71 C72 85.5(6) . . . . ?
C76 C71 C72 C73 -1.1(8) . . . . ?
C70 C71 C72 C73 179.6(5) . . . . ?
C71 C72 C73 C74 0.0(9) . . . . ?
C72 C73 C74 C75 1.5(9) . . . . ?
C73 C74 C75 C76 -1.8(9) . . . . ?
C72 C71 C76 C75 0.8(8) . . . . ?
C70 C71 C76 C75 -179.9(5) . . . . ?
C74 C75 C76 C71 0.7(9) . . . . ?
C31 C32 C3 C46 86.2(5) . . . . ?
C33 C32 C3 C46 -89.8(5) . . . . ?
C46 C41 C42 C43 0.5(7) . . . . ?
O4 C41 C42 C43 -177.6(4) . . . . ?
C46 C41 C42 C4 -177.1(4) . . . . ?
O4 C41 C42 C4 4.8(7) . . . . ?
C41 C42 C43 C44 0.9(7) . . . . ?
C4 C42 C43 C44 178.6(4) . . . . ?
C42 C43 C44 C45 -1.3(7) . . . . ?
C42 C43 C44 C80 178.5(4) . . . . ?
C43 C44 C45 C46 0.3(7) . . . . ?
C80 C44 C45 C46 -179.5(4) . . . . ?
C44 C45 C46 C41 1.0(7) . . . . ?
C44 C45 C46 C3 -175.8(4) . . . . ?
O4 C41 C46 C45 176.5(4) . . . . ?
C42 C41 C46 C45 -1.5(7) . . . . ?
O4 C41 C46 C3 -6.7(7) . . . . ?
C42 C41 C46 C3 175.3(5) . . . . ?
C32 C3 C46 C45 88.3(5) . . . . ?
C32 C3 C46 C41 -88.5(6) . . . . ?
C43 C44 C80 C81 -92.8(5) . . . . ?
C45 C44 C80 C81 87.0(6) . . . . ?
C44 C80 C81 C86 -20.4(7) . . . . ?
C44 C80 C81 C82 162.8(4) . . . . ?
C86 C81 C82 C83 -2.0(8) . . . . ?
C80 C81 C82 C83 175.0(5) . . . . ?
C81 C82 C83 C84 2.5(9) . . . . ?
C82 C83 C84 C85 -1.3(11) . . . . ?
C83 C84 C85 C86 -0.2(10) . . . . ?
C82 C81 C86 C85 0.5(9) . . . . ?
C80 C81 C86 C85 -176.4(5) . . . . ?
C84 C85 C86 C81 0.6(10) . . . . ?
C43 C42 C4 C16 -87.8(5) . . . . ?
C41 C42 C4 C16 89.9(5) . . . . ?
C11 C16 C4 C42 -87.4(5) . . . . ?
C15 C16 C4 C42 92.3(5) . . . . ?
B4E C1E C2E B6E 104.6(6) . . . . ?
B3E C1E C2E B6E 143.7(5) . . . . ?
B5E C1E C2E B6E 36.8(6) . . . . ?
B4E C1E C2E B8E -0.8(9) . . . . ?
B3E C1E C2E B8E 38.4(6) . . . . ?
B6E C1E C2E B8E -105.4(6) . . . . ?
B5E C1E C2E B8E -68.6(8) . . . . ?
B4E C1E C2E B3E -39.1(6) . . . . ?
B6E C1E C2E B3E -143.7(5) . . . . ?
B5E C1E C2E B3E -106.9(6) . . . . ?
B4E C1E C2E B7E 66.6(9) . . . . ?
B3E C1E C2E B7E 105.7(7) . . . . ?
B6E C1E C2E B7E -38.0(6) . . . . ?
B5E C1E C2E B7E -1.2(9) . . . . ?
B4E C1E B3E C2E 138.8(5) . . . . ?
B6E C1E B3E C2E 33.6(5) . . . . ?
B5E C1E B3E C2E 100.1(6) . . . . ?
C2E C1E B3E B9E -97.2(5) . . . . ?
B4E C1E B3E B9E 41.6(5) . . . . ?
B6E C1E B3E B9E -63.6(7) . . . . ?
B5E C1E B3E B9E 2.9(7) . . . . ?
C2E C1E B3E B4E -138.8(5) . . . . ?
B6E C1E B3E B4E -105.2(5) . . . . ?
B5E C1E B3E B4E -38.7(5) . . . . ?
C2E C1E B3E B8E -34.4(4) . . . . ?
B4E C1E B3E B8E 104.4(5) . . . . ?
B6E C1E B3E B8E -0.8(7) . . . . ?
B5E C1E B3E B8E 65.8(7) . . . . ?
B6E C2E B3E C1E -35.1(6) . . . . ?
B8E C2E B3E C1E -140.0(6) . . . . ?
B7E C2E B3E C1E -103.2(7) . . . . ?
C1E C2E B3E B9E 100.0(6) . . . . ?
B6E C2E B3E B9E 64.9(8) . . . . ?
B8E C2E B3E B9E -39.9(5) . . . . ?
B7E C2E B3E B9E -3.2(8) . . . . ?
C1E C2E B3E B4E 35.4(5) . . . . ?
B6E C2E B3E B4E 0.3(8) . . . . ?
B8E C2E B3E B4E -104.6(6) . . . . ?
B7E C2E B3E B4E -67.8(8) . . . . ?
C1E C2E B3E B8E 140.0(6) . . . . ?
B6E C2E B3E B8E 104.9(6) . . . . ?
B7E C2E B3E B8E 36.7(6) . . . . ?
C2E C1E B4E B3E 38.9(5) . . . . ?
B6E C1E B4E B3E 104.3(6) . . . . ?
B5E C1E B4E B3E 139.9(6) . . . . ?
C2E C1E B4E B10E -60.7(8) . . . . ?
B3E C1E B4E B10E -99.6(6) . . . . ?
B6E C1E B4E B10E 4.7(8) . . . . ?
B5E C1E B4E B10E 40.3(5) . . . . ?
C2E C1E B4E B5E -101.0(6) . . . . ?
B3E C1E B4E B5E -139.9(6) . . . . ?
B6E C1E B4E B5E -35.6(6) . . . . ?
C2E C1E B4E B9E -0.2(8) . . . . ?
B3E C1E B4E B9E -39.2(5) . . . . ?
B6E C1E B4E B9E 65.1(7) . . . . ?
B5E C1E B4E B9E 100.7(5) . . . . ?
C2E B3E B4E C1E -34.8(5) . . . . ?
B9E B3E B4E C1E -133.9(6) . . . . ?
B8E B3E B4E C1E -95.6(6) . . . . ?
C1E B3E B4E B10E 99.5(6) . . . . ?
C2E B3E B4E B10E 64.7(7) . . . . ?
B9E B3E B4E B10E -34.4(5) . . . . ?
B8E B3E B4E B10E 3.9(8) . . . . ?
C1E B3E B4E B5E 36.0(5) . . . . ?
C2E B3E B4E B5E 1.2(7) . . . . ?
B9E B3E B4E B5E -97.9(6) . . . . ?
B8E B3E B4E B5E -59.6(8) . . . . ?
C1E B3E B4E B9E 133.9(6) . . . . ?
C2E B3E B4E B9E 99.1(6) . . . . ?
B8E B3E B4E B9E 38.3(6) . . . . ?
C2E C1E B5E B6E -36.4(6) . . . . ?
B4E C1E B5E B6E -142.1(6) . . . . ?
B3E C1E B5E B6E -103.6(6) . . . . ?
C2E C1E B5E B11E 1.8(8) . . . . ?
B4E C1E B5E B11E -103.9(6) . . . . ?
B3E C1E B5E B11E -65.3(7) . . . . ?
B6E C1E B5E B11E 38.2(6) . . . . ?
C2E C1E B5E B4E 105.7(6) . . . . ?
B3E C1E B5E B4E 38.6(5) . . . . ?
B6E C1E B5E B4E 142.1(6) . . . . ?
C2E C1E B5E B10E 66.4(7) . . . . ?
B4E C1E B5E B10E -39.2(4) . . . . ?
B3E C1E B5E B10E -0.7(7) . . . . ?
B6E C1E B5E B10E 102.9(6) . . . . ?
B3E B4E B5E C1E -35.5(5) . . . . ?
B10E B4E B5E C1E -134.5(5) . . . . ?
B9E B4E B5E C1E -96.9(5) . . . . ?
C1E B4E B5E B6E 33.3(5) . . . . ?
B3E B4E B5E B6E -2.2(8) . . . . ?
B10E B4E B5E B6E -101.1(6) . . . . ?
B9E B4E B5E B6E -63.5(6) . . . . ?
C1E B4E B5E B11E 96.1(6) . . . . ?
B3E B4E B5E B11E 60.6(7) . . . . ?
B10E B4E B5E B11E -38.4(5) . . . . ?
B9E B4E B5E B11E -0.8(7) . . . . ?
C1E B4E B5E B10E 134.5(5) . . . . ?
B3E B4E B5E B10E 99.0(6) . . . . ?
B9E B4E B5E B10E 37.6(4) . . . . ?
B8E C2E B6E C1E 104.1(6) . . . . ?
B3E C2E B6E C1E 34.4(5) . . . . ?
B7E C2E B6E C1E 139.6(5) . . . . ?
C1E C2E B6E B11E -100.0(5) . . . . ?
B8E C2E B6E B11E 4.1(7) . . . . ?
B3E C2E B6E B11E -65.6(7) . . . . ?
B7E C2E B6E B11E 39.6(5) . . . . ?
C1E C2E B6E B7E -139.6(5) . . . . ?
B8E C2E B6E B7E -35.5(5) . . . . ?
B3E C2E B6E B7E -105.3(6) . . . . ?
C1E C2E B6E B5E -36.1(5) . . . . ?
B8E C2E B6E B5E 68.1(7) . . . . ?
B3E C2E B6E B5E -1.7(8) . . . . ?
B7E C2E B6E B5E 103.6(6) . . . . ?
B4E C1E B6E C2E -103.1(6) . . . . ?
B3E C1E B6E C2E -34.4(5) . . . . ?
B5E C1E B6E C2E -139.5(6) . . . . ?
C2E C1E B6E B11E 100.2(6) . . . . ?
B4E C1E B6E B11E -2.9(8) . . . . ?
B3E C1E B6E B11E 65.7(7) . . . . ?
B5E C1E B6E B11E -39.4(6) . . . . ?
C2E C1E B6E B7E 36.2(5) . . . . ?
B4E C1E B6E B7E -66.9(7) . . . . ?
B3E C1E B6E B7E 1.8(8) . . . . ?
B5E C1E B6E B7E -103.3(6) . . . . ?
C2E C1E B6E B5E 139.5(6) . . . . ?
B4E C1E B6E B5E 36.5(6) . . . . ?
B3E C1E B6E B5E 105.1(6) . . . . ?
C1E B5E B6E C2E 34.8(5) . . . . ?
B11E B5E B6E C2E -101.4(6) . . . . ?
B4E B5E B6E C2E 2.3(7) . . . . ?
B10E B5E B6E C2E -60.3(7) . . . . ?
B11E B5E B6E C1E -136.2(6) . . . . ?
B4E B5E B6E C1E -32.5(5) . . . . ?
B10E B5E B6E C1E -95.1(6) . . . . ?
C1E B5E B6E B11E 136.2(6) . . . . ?
B4E B5E B6E B11E 103.7(7) . . . . ?
B10E B5E B6E B11E 41.0(6) . . . . ?
C1E B5E B6E B7E 99.0(6) . . . . ?
B11E B5E B6E B7E -37.2(6) . . . . ?
B4E B5E B6E B7E 66.5(7) . . . . ?
B10E B5E B6E B7E 3.8(8) . . . . ?
C1E C2E B7E B6E 38.5(6) . . . . ?
B8E C2E B7E B6E 142.6(5) . . . . ?
B3E C2E B7E B6E 105.3(6) . . . . ?
C1E C2E B7E B12E -64.2(9) . . . . ?
B6E C2E B7E B12E -102.7(6) . . . . ?
B8E C2E B7E B12E 40.0(5) . . . . ?
B3E C2E B7E B12E 2.6(9) . . . . ?
C1E C2E B7E B8E -104.1(6) . . . . ?
B6E C2E B7E B8E -142.6(5) . . . . ?
B3E C2E B7E B8E -37.4(6) . . . . ?
C1E C2E B7E B11E 0.1(9) . . . . ?
B6E C2E B7E B11E -38.4(6) . . . . ?
B8E C2E B7E B11E 104.3(6) . . . . ?
B3E C2E B7E B11E 66.9(9) . . . . ?
C1E B6E B7E C2E -34.8(4) . . . . ?
B11E B6E B7E C2E -135.9(5) . . . . ?
B5E B6E B7E C2E -98.7(5) . . . . ?
C2E B6E B7E B12E 95.1(6) . . . . ?
C1E B6E B7E B12E 60.3(7) . . . . ?
B11E B6E B7E B12E -40.7(5) . . . . ?
B5E B6E B7E B12E -3.5(8) . . . . ?
C2E B6E B7E B8E 32.8(5) . . . . ?
C1E B6E B7E B8E -2.0(8) . . . . ?
B11E B6E B7E B8E -103.1(6) . . . . ?
B5E B6E B7E B8E -65.9(7) . . . . ?
C2E B6E B7E B11E 135.9(5) . . . . ?
C1E B6E B7E B11E 101.1(6) . . . . ?
B5E B6E B7E B11E 37.2(6) . . . . ?
C1E C2E B8E B12E 63.4(8) . . . . ?
B6E C2E B8E B12E -5.4(7) . . . . ?
B3E C2E B8E B12E 100.7(5) . . . . ?
B7E C2E B8E B12E -40.9(4) . . . . ?
C1E C2E B8E B7E 104.2(6) . . . . ?
B6E C2E B8E B7E 35.5(5) . . . . ?
B3E C2E B8E B7E 141.6(5) . . . . ?
C1E C2E B8E B9E 1.4(8) . . . . ?
B6E C2E B8E B9E -67.3(7) . . . . ?
B3E C2E B8E B9E 38.8(5) . . . . ?
B7E C2E B8E B9E -102.8(6) . . . . ?
C1E C2E B8E B3E -37.4(6) . . . . ?
B6E C2E B8E B3E -106.1(6) . . . . ?
B7E C2E B8E B3E -141.6(5) . . . . ?
B6E B7E B8E C2E -32.5(5) . . . . ?
B12E B7E B8E C2E -133.4(5) . . . . ?
B11E B7E B8E C2E -95.6(6) . . . . ?
C2E B7E B8E B12E 133.4(5) . . . . ?
B6E B7E B8E B12E 100.9(6) . . . . ?
B11E B7E B8E B12E 37.8(6) . . . . ?
C2E B7E B8E B9E 95.7(5) . . . . ?
B6E B7E B8E B9E 63.3(7) . . . . ?
B12E B7E B8E B9E -37.6(5) . . . . ?
B11E B7E B8E B9E 0.1(8) . . . . ?
C2E B7E B8E B3E 34.0(5) . . . . ?
B6E B7E B8E B3E 1.6(8) . . . . ?
B12E B7E B8E B3E -99.3(6) . . . . ?
B11E B7E B8E B3E -61.6(8) . . . . ?
C1E B3E B8E C2E 33.9(5) . . . . ?
B9E B3E B8E C2E 134.4(6) . . . . ?
B4E B3E B8E C2E 95.2(7) . . . . ?
C1E B3E B8E B12E -64.0(7) . . . . ?
C2E B3E B8E B12E -97.9(6) . . . . ?
B9E B3E B8E B12E 36.4(6) . . . . ?
B4E B3E B8E B12E -2.7(9) . . . . ?
C1E B3E B8E B7E -0.5(7) . . . . ?
C2E B3E B8E B7E -34.4(5) . . . . ?
B9E B3E B8E B7E 99.9(6) . . . . ?
B4E B3E B8E B7E 60.8(8) . . . . ?
C1E B3E B8E B9E -100.4(6) . . . . ?
C2E B3E B8E B9E -134.4(6) . . . . ?
B4E B3E B8E B9E -39.2(6) . . . . ?
C1E B3E B9E B10E -4.0(7) . . . . ?
C2E B3E B9E B10E -63.3(7) . . . . ?
B4E B3E B9E B10E 35.7(5) . . . . ?
B8E B3E B9E B10E -102.1(6) . . . . ?
C1E B3E B9E B12E 61.8(7) . . . . ?
C2E B3E B9E B12E 2.4(8) . . . . ?
B4E B3E B9E B12E 101.5(6) . . . . ?
B8E B3E B9E B12E -36.4(6) . . . . ?
C1E B3E B9E B8E 98.2(6) . . . . ?
C2E B3E B9E B8E 38.8(5) . . . . ?
B4E B3E B9E B8E 137.9(6) . . . . ?
C1E B3E B9E B4E -39.7(5) . . . . ?
C2E B3E B9E B4E -99.0(6) . . . . ?
B8E B3E B9E B4E -137.9(6) . . . . ?
C2E B8E B9E B3E -38.9(6) . . . . ?
B12E B8E B9E B3E -138.9(7) . . . . ?
B7E B8E B9E B3E -101.1(7) . . . . ?
C2E B8E B9E B10E 62.3(7) . . . . ?
B12E B8E B9E B10E -37.6(5) . . . . ?
B7E B8E B9E B10E 0.2(8) . . . . ?
B3E B8E B9E B10E 101.3(6) . . . . ?
C2E B8E B9E B12E 99.9(6) . . . . ?
B7E B8E B9E B12E 37.8(6) . . . . ?
B3E B8E B9E B12E 138.9(7) . . . . ?
C2E B8E B9E B4E -1.5(7) . . . . ?
B12E B8E B9E B4E -101.5(6) . . . . ?
B7E B8E B9E B4E -63.7(7) . . . . ?
B3E B8E B9E B4E 37.4(5) . . . . ?
C1E B4E B9E B3E 39.4(5) . . . . ?
B10E B4E B9E B3E 140.4(5) . . . . ?
B5E B4E B9E B3E 101.8(5) . . . . ?
C1E B4E B9E B10E -100.9(5) . . . . ?
B3E B4E B9E B10E -140.4(5) . . . . ?
B5E B4E B9E B10E -38.6(4) . . . . ?
C1E B4E B9E B12E -61.3(6) . . . . ?
B3E B4E B9E B12E -100.7(6) . . . . ?
B10E B4E B9E B12E 39.6(5) . . . . ?
B5E B4E B9E B12E 1.0(6) . . . . ?
C1E B4E B9E B8E 1.1(7) . . . . ?
B3E B4E B9E B8E -38.3(5) . . . . ?
B10E B4E B9E B8E 102.1(6) . . . . ?
B5E B4E B9E B8E 63.5(6) . . . . ?
B3E B9E B10E B4E -35.4(5) . . . . ?
B12E B9E B10E B4E -136.9(5) . . . . ?
B8E B9E B10E B4E -100.6(6) . . . . ?
B3E B9E B10E B5E 3.7(7) . . . . ?
B12E B9E B10E B5E -97.8(5) . . . . ?
B8E B9E B10E B5E -61.5(7) . . . . ?
B4E B9E B10E B5E 39.0(5) . . . . ?
B3E B9E B10E B12E 101.5(5) . . . . ?
B8E B9E B10E B12E 36.3(5) . . . . ?
B4E B9E B10E B12E 136.9(5) . . . . ?
B3E B9E B10E B11E 64.8(7) . . . . ?
B12E B9E B10E B11E -36.7(5) . . . . ?
B8E B9E B10E B11E -0.5(8) . . . . ?
B4E B9E B10E B11E 100.1(6) . . . . ?
C1E B4E B10E B9E 96.2(5) . . . . ?
B3E B4E B10E B9E 34.5(5) . . . . ?
B5E B4E B10E B9E 136.4(5) . . . . ?
C1E B4E B10E B5E -40.1(5) . . . . ?
B3E B4E B10E B5E -101.9(6) . . . . ?
B9E B4E B10E B5E -136.4(5) . . . . ?
C1E B4E B10E B12E 58.2(7) . . . . ?
B3E B4E B10E B12E -3.5(8) . . . . ?
B5E B4E B10E B12E 98.3(5) . . . . ?
B9E B4E B10E B12E -38.0(5) . . . . ?
C1E B4E B10E B11E -4.5(7) . . . . ?
B3E B4E B10E B11E -66.2(7) . . . . ?
B5E B4E B10E B11E 35.6(5) . . . . ?
B9E B4E B10E B11E -100.7(5) . . . . ?
C1E B5E B10E B9E -1.8(7) . . . . ?
B6E B5E B10E B9E 59.5(7) . . . . ?
B11E B5E B10E B9E 99.0(5) . . . . ?
B4E B5E B10E B9E -39.8(5) . . . . ?
C1E B5E B10E B4E 37.9(4) . . . . ?
B6E B5E B10E B4E 99.2(5) . . . . ?
B11E B5E B10E B4E 138.8(5) . . . . ?
C1E B5E B10E B12E -63.9(6) . . . . ?
B6E B5E B10E B12E -2.6(7) . . . . ?
B11E B5E B10E B12E 37.0(5) . . . . ?
B4E B5E B10E B12E -101.8(5) . . . . ?
C1E B5E B10E B11E -100.9(5) . . . . ?
B6E B5E B10E B11E -39.6(5) . . . . ?
B4E B5E B10E B11E -138.8(5) . . . . ?
C2E B6E B11E B7E -39.6(5) . . . . ?
C1E B6E B11E B7E -100.1(6) . . . . ?
B5E B6E B11E B7E -139.3(6) . . . . ?
C2E B6E B11E B5E 99.7(5) . . . . ?
C1E B6E B11E B5E 39.2(6) . . . . ?
B7E B6E B11E B5E 139.3(6) . . . . ?
C2E B6E B11E B12E -1.1(7) . . . . ?
C1E B6E B11E B12E -61.6(7) . . . . ?
B7E B6E B11E B12E 38.5(5) . . . . ?
B5E B6E B11E B12E -100.7(6) . . . . ?
C2E B6E B11E B10E 60.4(7) . . . . ?
C1E B6E B11E B10E -0.1(8) . . . . ?
B7E B6E B11E B10E 100.0(6) . . . . ?
B5E B6E B11E B10E -39.3(5) . . . . ?
C2E B7E B11E B6E 37.5(5) . . . . ?
B12E B7E B11E B6E 135.3(5) . . . . ?
B8E B7E B11E B6E 98.9(6) . . . . ?
C2E B7E B11E B5E 1.0(9) . . . . ?
B6E B7E B11E B5E -36.5(6) . . . . ?
B12E B7E B11E B5E 98.9(6) . . . . ?
B8E B7E B11E B5E 62.4(8) . . . . ?
C2E B7E B11E B12E -97.9(6) . . . . ?
B6E B7E B11E B12E -135.3(5) . . . . ?
B8E B7E B11E B12E -36.5(6) . . . . ?
C2E B7E B11E B10E -61.8(8) . . . . ?
B6E B7E B11E B10E -99.3(6) . . . . ?
B12E B7E B11E B10E 36.1(5) . . . . ?
B8E B7E B11E B10E -0.4(8) . . . . ?
C1E B5E B11E B6E -38.1(5) . . . . ?
B4E B5E B11E B6E -98.0(6) . . . . ?
B10E B5E B11E B6E -135.1(6) . . . . ?
C1E B5E B11E B7E -1.7(9) . . . . ?
B6E B5E B11E B7E 36.4(6) . . . . ?
B4E B5E B11E B7E -61.6(8) . . . . ?
B10E B5E B11E B7E -98.8(7) . . . . ?
C1E B5E B11E B12E 60.2(7) . . . . ?
B6E B5E B11E B12E 98.2(5) . . . . ?
B4E B5E B11E B12E 0.3(7) . . . . ?
B10E B5E B11E B12E -36.9(5) . . . . ?
C1E B5E B11E B10E 97.1(6) . . . . ?
B6E B5E B11E B10E 135.1(6) . . . . ?
B4E B5E B11E B10E 37.2(5) . . . . ?
B9E B10E B11E B6E -61.9(7) . . . . ?
B4E B10E B11E B6E 2.8(8) . . . . ?
B5E B10E B11E B6E 39.4(5) . . . . ?
B12E B10E B11E B6E -98.4(6) . . . . ?
B9E B10E B11E B7E 0.5(8) . . . . ?
B4E B10E B11E B7E 65.3(8) . . . . ?
B5E B10E B11E B7E 101.8(7) . . . . ?
B12E B10E B11E B7E -36.0(5) . . . . ?
B9E B10E B11E B5E -101.3(5) . . . . ?
B4E B10E B11E B5E -36.6(5) . . . . ?
B12E B10E B11E B5E -137.8(5) . . . . ?
B9E B10E B11E B12E 36.5(5) . . . . ?
B4E B10E B11E B12E 101.2(6) . . . . ?
B5E B10E B11E B12E 137.8(5) . . . . ?
C2E B8E B12E B9E -97.1(5) . . . . ?
B7E B8E B12E B9E -137.7(6) . . . . ?
B3E B8E B12E B9E -35.8(6) . . . . ?
C2E B8E B12E B7E 40.6(5) . . . . ?
B9E B8E B12E B7E 137.7(6) . . . . ?
B3E B8E B12E B7E 101.9(6) . . . . ?
C2E B8E B12E B10E -60.8(7) . . . . ?
B7E B8E B12E B10E -101.4(6) . . . . ?
B9E B8E B12E B10E 36.3(5) . . . . ?
B3E B8E B12E B10E 0.4(8) . . . . ?
C2E B8E B12E B11E 4.4(7) . . . . ?
B7E B8E B12E B11E -36.2(5) . . . . ?
B9E B8E B12E B11E 101.6(6) . . . . ?
B3E B8E B12E B11E 65.7(7) . . . . ?
B3E B9E B12E B8E 37.5(6) . . . . ?
B10E B9E B12E B8E 139.2(6) . . . . ?
B4E B9E B12E B8E 100.4(6) . . . . ?
B3E B9E B12E B7E -1.0(8) . . . . ?
B10E B9E B12E B7E 100.8(6) . . . . ?
B8E B9E B12E B7E -38.4(5) . . . . ?
B4E B9E B12E B7E 62.0(7) . . . . ?
B3E B9E B12E B10E -101.8(6) . . . . ?
B8E B9E B12E B10E -139.2(6) . . . . ?
B4E B9E B12E B10E -38.8(4) . . . . ?
B3E B9E B12E B11E -63.8(7) . . . . ?
B10E B9E B12E B11E 37.9(5) . . . . ?
B8E B9E B12E B11E -101.3(6) . . . . ?
B4E B9E B12E B11E -0.9(7) . . . . ?
C2E B7E B12E B8E -39.7(5) . . . . ?
B6E B7E B12E B8E -99.7(6) . . . . ?
B11E B7E B12E B8E -139.3(6) . . . . ?
C2E B7E B12E B9E -0.9(8) . . . . ?
B6E B7E B12E B9E -61.0(8) . . . . ?
B8E B7E B12E B9E 38.7(5) . . . . ?
B11E B7E B12E B9E -100.5(6) . . . . ?
C2E B7E B12E B10E 61.9(7) . . . . ?
B6E B7E B12E B10E 1.8(8) . . . . ?
B8E B7E B12E B10E 101.6(6) . . . . ?
B11E B7E B12E B10E -37.7(5) . . . . ?
C2E B7E B12E B11E 99.6(6) . . . . ?
B6E B7E B12E B11E 39.6(5) . . . . ?
B8E B7E B12E B11E 139.3(6) . . . . ?
B9E B10E B12E B8E -37.3(5) . . . . ?
B4E B10E B12E B8E 1.9(8) . . . . ?
B5E B10E B12E B8E 64.9(7) . . . . ?
B11E B10E B12E B8E 101.2(6) . . . . ?
B4E B10E B12E B9E 39.2(5) . . . . ?
B5E B10E B12E B9E 102.2(5) . . . . ?
B11E B10E B12E B9E 138.5(6) . . . . ?
B9E B10E B12E B7E -101.8(6) . . . . ?
B4E B10E B12E B7E -62.5(7) . . . . ?
B5E B10E B12E B7E 0.4(7) . . . . ?
B11E B10E B12E B7E 36.7(5) . . . . ?
B9E B10E B12E B11E -138.5(6) . . . . ?
B4E B10E B12E B11E -99.3(6) . . . . ?
B5E B10E B12E B11E -36.3(5) . . . . ?
B6E B11E B12E B8E -2.1(7) . . . . ?
B7E B11E B12E B8E 36.8(5) . . . . ?
B5E B11E B12E B8E -64.7(6) . . . . ?
B10E B11E B12E B8E -101.9(5) . . . . ?
B6E B11E B12E B9E 63.0(6) . . . . ?
B7E B11E B12E B9E 101.9(5) . . . . ?
B5E B11E B12E B9E 0.4(7) . . . . ?
B10E B11E B12E B9E -36.8(5) . . . . ?
B6E B11E B12E B7E -39.0(5) . . . . ?
B5E B11E B12E B7E -101.5(6) . . . . ?
B10E B11E B12E B7E -138.8(5) . . . . ?
B6E B11E B12E B10E 99.8(5) . . . . ?
B7E B11E B12E B10E 138.8(5) . . . . ?
B5E B11E B12E B10E 37.2(5) . . . . ?
